data_2235504
loop_
_publ_author_name
'Wang, Chengyuan'
'Guo, Zhenghua'
'Dong, Jianfang'
'Li, Lianzhi'

_publ_section_title
;
 (Methanol-\k<i>O</i>)(methanolato-\k<i>O</i>)oxido[<i>N</i>-(2-oxidobenzylidene)isoleucinato-\k^3^<i>O</i>,<i>N</i>,<i>O</i>']vanadium(V)
;
_journal_coeditor_code HY2555
_journal_issue 7
_journal_name_full 'Acta Crystallographica Section E'
_journal_page_first m982
_journal_paper_doi 10.1107/S1600536812028231
_journal_volume 68
_journal_year 2012
_chemical_formula_iupac '[V (C13 H15 N O3) O (C H3 O) (C H4 O)]'
_chemical_formula_moiety 'C15 H22 N O6 V'
_chemical_formula_sum 'C15 H22 N O6 V'
_chemical_formula_weight 363.28
_chemical_name_systematic
;
(Methanol-\k<i>O</i>)(methanolato-\k<i>O</i>)oxido[<i>N</i>-(2-
oxidobenzylidene)isoleucinato-\k^3^<i>O</i>,<i>N</i>,<i>O</i>']vanadium(V)
;
_space_group_IT_number 19
_symmetry_cell_setting orthorhombic
_symmetry_space_group_name_Hall 'P 2ac 2ab'
_symmetry_space_group_name_H-M 'P 21 21 21'
_atom_sites_solution_hydrogens geom
_atom_sites_solution_primary direct
_atom_sites_solution_secondary difmap
_audit_creation_method SHELXL-97
_cell_angle_alpha 90.00
_cell_angle_beta 90.00
_cell_angle_gamma 90.00
_cell_formula_units_Z 8
_cell_length_a 6.6148(9)
_cell_length_b 18.463(2)
_cell_length_c 29.286(3)
_cell_measurement_reflns_used 2166
_cell_measurement_temperature 298(2)
_cell_measurement_theta_max 25.18
_cell_measurement_theta_min 2.6
_cell_volume 3576.7(7)
_computing_cell_refinement 'SAINT (Bruker, 2007)'
_computing_data_collection 'SMART (Bruker, 2007)'
_computing_data_reduction 'SAINT (Bruker, 2007)'
_computing_molecular_graphics 'XP in SHELXTL (Sheldrick, 2008) and DIAMOND (Brandenburg, 1999)'
_computing_publication_material 'SHELXTL (Sheldrick, 2008)'
_computing_structure_refinement 'SHELXL97 (Sheldrick, 2008)'
_computing_structure_solution 'SHELXS97 (Sheldrick, 2008)'
_diffrn_ambient_temperature 298(2)
_diffrn_measured_fraction_theta_full 1.000
_diffrn_measured_fraction_theta_max 1.000
_diffrn_measurement_device_type 'Bruker SMART 1000 CCD'
_diffrn_measurement_method '\f and \w scans'
_diffrn_radiation_monochromator graphite
_diffrn_radiation_source 'fine-focus sealed tube'
_diffrn_radiation_type MoK\a
_diffrn_radiation_wavelength 0.71073
_diffrn_reflns_av_R_equivalents 0.1738
_diffrn_reflns_av_sigmaI/netI 0.1798
_diffrn_reflns_limit_h_max 7
_diffrn_reflns_limit_h_min -7
_diffrn_reflns_limit_k_max 21
_diffrn_reflns_limit_k_min -12
_diffrn_reflns_limit_l_max 34
_diffrn_reflns_limit_l_min -34
_diffrn_reflns_number 18864
_diffrn_reflns_theta_full 25.02
_diffrn_reflns_theta_max 25.02
_diffrn_reflns_theta_min 1.30
_exptl_absorpt_coefficient_mu 0.582
_exptl_absorpt_correction_T_max 0.9549
_exptl_absorpt_correction_T_min 0.8635
_exptl_absorpt_correction_type multi-scan
_exptl_absorpt_process_details '(SADABS; Sheldrick, 1996)'
_exptl_crystal_colour brown
_exptl_crystal_density_diffrn 1.349
_exptl_crystal_density_method 'not measured'
_exptl_crystal_description block
_exptl_crystal_F_000 1520
_exptl_crystal_size_max 0.26
_exptl_crystal_size_mid 0.11
_exptl_crystal_size_min 0.08
_refine_diff_density_max 0.385
_refine_diff_density_min -0.405
_refine_ls_abs_structure_details 'Flack (1983), 2690 Friedel pairs'
_refine_ls_abs_structure_Flack 0.09(5)
_refine_ls_extinction_method none
_refine_ls_goodness_of_fit_ref 1.040
_refine_ls_hydrogen_treatment constr
_refine_ls_matrix_type full
_refine_ls_number_parameters 423
_refine_ls_number_reflns 6295
_refine_ls_number_restraints 1046
_refine_ls_restrained_S_all 0.997
_refine_ls_R_factor_all 0.1630
_refine_ls_R_factor_gt 0.0922
_refine_ls_shift/su_max 0.007
_refine_ls_shift/su_mean 0.000
_refine_ls_structure_factor_coef Fsqd
_refine_ls_weighting_details 'calc w=1/[\s^2^(Fo^2^)+(0.0752P)^2^] where P=(Fo^2^+2Fc^2^)/3'
_refine_ls_weighting_scheme calc
_refine_ls_wR_factor_gt 0.1925
_refine_ls_wR_factor_ref 0.2151
_reflns_number_gt 3229
_reflns_number_total 6295
_reflns_threshold_expression I>2\s(I)
_cod_data_source_file hy2555.cif
_cod_data_source_block I
_cod_database_code 2235504
_cod_database_fobs_code 2235504

loop_
_symmetry_equiv_pos_as_xyz
'x, y, z'
'-x+1/2, -y, z+1/2'
'-x, y+1/2, -z+1/2'
'x+1/2, -y+1/2, -z'

loop_
_atom_site_type_symbol
_atom_site_label
_atom_site_fract_x
_atom_site_fract_y
_atom_site_fract_z
_atom_site_U_iso_or_equiv
_atom_site_adp_type
_atom_site_calc_flag
_atom_site_refinement_flags
_atom_site_occupancy
_atom_site_symmetry_multiplicity
V V1 0.6186(2) 0.58076(9) 0.08740(5) 0.0456(4) Uani d . 1 1
V V2 0.6024(2) 0.68203(8) 0.30480(5) 0.0455(4) Uani d DU 1 1
N N1 0.9207(11) 0.6096(4) 0.0724(2) 0.0360(17) Uani d . 1 1
N N2 0.8986(11) 0.6526(3) 0.3246(2) 0.0369(16) Uani d U 1 1
O O1 0.6870(9) 0.6492(3) 0.1357(2) 0.0532(12) Uani d U 1 1
O O2 0.9033(11) 0.7236(3) 0.17086(19) 0.0581(12) Uani d U 1 1
O O3 0.6656(9) 0.4999(3) 0.05076(19) 0.0554(13) Uani d U 1 1
O O4 0.5227(10) 0.6343(3) 0.0500(2) 0.0575(14) Uani d U 1 1
O O5 0.4003(11) 0.5519(3) 0.11735(19) 0.0573(14) Uani d U 1 1
O O6 0.7934(9) 0.5063(3) 0.1388(2) 0.0545(13) Uani d U 1 1
H H6 0.8105 0.5218 0.1648 0.065 Uiso d R 1 1
O O7 0.6786(9) 0.6122(3) 0.25799(19) 0.0526(12) Uani d U 1 1
O O8 0.9174(10) 0.5451(3) 0.2227(2) 0.0605(13) Uani d U 1 1
O O9 0.6394(11) 0.7641(3) 0.34196(19) 0.0596(13) Uani d U 1 1
O O10 0.4947(10) 0.6297(3) 0.3407(2) 0.0575(14) Uani d U 1 1
O O11 0.7984(9) 0.7540(3) 0.25673(19) 0.0547(13) Uani d U 1 1
H H11 0.8258 0.7399 0.2309 0.066 Uiso d R 1 1
O O12 0.3896(8) 0.7086(3) 0.27030(18) 0.0568(13) Uani d DU 1 1
C C1 0.8593(16) 0.6819(5) 0.1394(3) 0.0525(15) Uani d U 1 1
C C2 1.0115(14) 0.6683(5) 0.1006(3) 0.0488(15) Uani d U 1 1
H H2 1.1374 0.6501 0.1140 0.059 Uiso calc R 1 1
C C3 1.0599(15) 0.7389(5) 0.0734(3) 0.0545(17) Uani d U 1 1
H H3 1.1291 0.7232 0.0455 0.065 Uiso calc R 1 1
C C4 1.2096(16) 0.7875(5) 0.0984(3) 0.0583(19) Uani d U 1 1
H H4A 1.1409 0.8101 0.1240 0.070 Uiso calc R 1 1
H H4B 1.3172 0.7576 0.1107 0.070 Uiso calc R 1 1
C C5 1.3008(16) 0.8451(5) 0.0698(3) 0.068(2) Uani d U 1 1
H H5A 1.3959 0.8239 0.0489 0.103 Uiso calc R 1 1
H H5B 1.3691 0.8795 0.0890 0.103 Uiso calc R 1 1
H H5C 1.1964 0.8693 0.0528 0.103 Uiso calc R 1 1
C C6 0.8720(17) 0.7769(5) 0.0578(3) 0.0608(17) Uani d U 1 1
H H6A 0.8152 0.8037 0.0828 0.091 Uiso calc R 1 1
H H6B 0.7757 0.7418 0.0472 0.091 Uiso calc R 1 1
H H6C 0.9048 0.8095 0.0334 0.091 Uiso calc R 1 1
C C7 1.0345(15) 0.5792(5) 0.0418(3) 0.0517(15) Uani d U 1 1
H H7 1.1677 0.5950 0.0400 0.062 Uiso calc R 1 1
C C8 0.9732(15) 0.5228(5) 0.0103(3) 0.0486(16) Uani d U 1 1
C C9 0.7908(15) 0.4889(5) 0.0143(3) 0.0534(16) Uani d U 1 1
C C10 0.7324(17) 0.4356(5) -0.0177(3) 0.0582(18) Uani d U 1 1
H H10 0.6086 0.4120 -0.0153 0.070 Uiso calc R 1 1
C C11 0.8681(17) 0.4195(5) -0.0533(3) 0.0600(18) Uani d U 1 1
H H11A 0.8332 0.3845 -0.0746 0.072 Uiso calc R 1 1
C C12 1.0428(15) 0.4528(5) -0.0570(3) 0.0548(18) Uani d U 1 1
H H12A 1.1263 0.4411 -0.0815 0.066 Uiso calc R 1 1
C C13 1.1091(17) 0.5055(5) -0.0256(3) 0.0549(17) Uani d U 1 1
H H13 1.2348 0.5277 -0.0282 0.066 Uiso calc R 1 1
C C14 0.3652(17) 0.5267(5) 0.1638(3) 0.066(2) Uani d U 1 1
H H14A 0.3936 0.5653 0.1848 0.099 Uiso calc R 1 1
H H14B 0.4521 0.4863 0.1701 0.099 Uiso calc R 1 1
H H14C 0.2267 0.5121 0.1670 0.099 Uiso calc R 1 1
C C15 0.8635(18) 0.4359(5) 0.1361(3) 0.073(2) Uani d U 1 1
H H15A 0.9531 0.4265 0.1612 0.109 Uiso calc R 1 1
H H15B 0.9349 0.4294 0.1079 0.109 Uiso calc R 1 1
H H15C 0.7513 0.4030 0.1374 0.109 Uiso calc R 1 1
C C16 0.8581(16) 0.5828(5) 0.2552(3) 0.0513(14) Uani d U 1 1
C C17 1.0050(15) 0.5991(5) 0.2949(3) 0.0518(15) Uani d U 1 1
H H17 1.1290 0.6209 0.2828 0.062 Uiso calc R 1 1
C C18 1.0586(14) 0.5289(5) 0.3221(3) 0.0563(17) Uani d U 1 1
H H18 1.1187 0.5441 0.3512 0.068 Uiso calc R 1 1
C C19 1.2219(16) 0.4839(5) 0.2959(3) 0.0633(19) Uani d U 1 1
H H19A 1.1597 0.4628 0.2690 0.076 Uiso calc R 1 1
H H19B 1.3272 0.5166 0.2856 0.076 Uiso calc R 1 1
C C20 1.3212(16) 0.4223(5) 0.3243(4) 0.074(2) Uani d U 1 1
H H20A 1.3860 0.4425 0.3507 0.111 Uiso calc R 1 1
H H20B 1.4197 0.3977 0.3058 0.111 Uiso calc R 1 1
H H20C 1.2191 0.3885 0.3338 0.111 Uiso calc R 1 1
C C21 0.8721(17) 0.4819(5) 0.3335(3) 0.0662(17) Uani d U 1 1
H H21A 0.8137 0.4639 0.3058 0.099 Uiso calc R 1 1
H H21B 0.7742 0.5108 0.3495 0.099 Uiso calc R 1 1
H H21C 0.9126 0.4420 0.3524 0.099 Uiso calc R 1 1
C C22 1.0021(16) 0.6793(5) 0.3590(3) 0.0547(15) Uani d U 1 1
H H22 1.1333 0.6629 0.3639 0.066 Uiso calc R 1 1
C C23 0.9192(17) 0.7337(5) 0.3899(3) 0.0560(16) Uani d U 1 1
C C24 0.7400(17) 0.7719(5) 0.3813(3) 0.0570(16) Uani d U 1 1
C C25 0.6718(17) 0.8226(6) 0.4131(3) 0.0658(18) Uani d U 1 1
H H25 0.5537 0.8485 0.4076 0.079 Uiso calc R 1 1
C C26 0.7817(17) 0.8347(6) 0.4538(3) 0.0662(19) Uani d U 1 1
H H26 0.7359 0.8688 0.4748 0.079 Uiso calc R 1 1
C C27 0.9519(17) 0.7975(5) 0.4623(3) 0.064(2) Uani d U 1 1
H H27 1.0196 0.8051 0.4897 0.077 Uiso calc R 1 1
C C28 1.0326(17) 0.7461(6) 0.4303(3) 0.0658(19) Uani d U 1 1
H H28 1.1537 0.7220 0.4357 0.079 Uiso calc R 1 1
C C29 0.9195(16) 0.8146(5) 0.2678(3) 0.0646(19) Uani d U 1 1
H H29A 0.8386 0.8502 0.2832 0.097 Uiso calc R 1 1
H H29B 0.9736 0.8352 0.2403 0.097 Uiso calc R 1 1
H H29C 1.0284 0.7997 0.2873 0.097 Uiso calc R 1 1
C C30 0.3799(17) 0.7283(5) 0.2223(3) 0.0633(19) Uani d U 1 1
H H30A 0.2421 0.7263 0.2121 0.095 Uiso calc R 1 1
H H30B 0.4601 0.6951 0.2047 0.095 Uiso calc R 1 1
H H30C 0.4310 0.7765 0.2183 0.095 Uiso calc R 1 1

loop_
_atom_site_aniso_label
_atom_site_aniso_U_11
_atom_site_aniso_U_22
_atom_site_aniso_U_33
_atom_site_aniso_U_12
_atom_site_aniso_U_13
_atom_site_aniso_U_23
V1 0.0333(8) 0.0662(10) 0.0373(8) -0.0008(9) -0.0012(8) -0.0034(8)
V2 0.0409(9) 0.0609(10) 0.0346(8) -0.0015(9) 0.0004(8) 0.0037(8)
N1 0.036(4) 0.046(4) 0.026(3) 0.000(4) -0.008(3) -0.001(3)
N2 0.037(4) 0.032(3) 0.042(4) 0.009(4) 0.004(4) 0.003(3)
O1 0.051(2) 0.067(2) 0.041(2) 0.002(2) 0.000(2) -0.002(2)
O2 0.064(3) 0.071(2) 0.040(2) 0.000(2) 0.004(2) -0.008(2)
O3 0.055(3) 0.067(3) 0.044(2) -0.005(2) 0.002(2) -0.007(2)
O4 0.053(3) 0.073(3) 0.046(3) -0.005(2) -0.007(2) 0.008(2)
O5 0.044(3) 0.078(3) 0.050(3) -0.006(3) -0.002(3) 0.000(3)
O6 0.058(3) 0.063(2) 0.043(2) 0.002(2) -0.001(2) -0.002(2)
O7 0.052(2) 0.065(2) 0.040(2) 0.005(2) -0.005(2) -0.003(2)
O8 0.065(3) 0.070(3) 0.047(2) 0.010(3) -0.004(2) -0.008(2)
O9 0.067(3) 0.066(3) 0.045(2) 0.002(3) -0.001(2) -0.007(2)
O10 0.053(3) 0.071(3) 0.048(3) 0.002(3) 0.007(2) 0.006(2)
O11 0.062(3) 0.064(3) 0.038(2) -0.006(2) 0.003(2) -0.005(2)
O12 0.047(3) 0.077(3) 0.046(3) 0.001(3) -0.004(2) 0.005(3)
C1 0.057(3) 0.062(3) 0.038(3) -0.001(3) -0.002(3) -0.002(3)
C2 0.049(3) 0.060(3) 0.037(3) -0.002(3) 0.001(3) -0.001(3)
C3 0.060(3) 0.062(3) 0.041(3) -0.004(3) 0.007(3) -0.002(3)
C4 0.066(4) 0.062(4) 0.047(4) -0.007(3) 0.007(3) -0.003(3)
C5 0.075(5) 0.073(5) 0.057(4) -0.018(4) 0.006(4) -0.003(4)
C6 0.064(3) 0.070(3) 0.049(3) -0.005(3) 0.006(3) 0.002(3)
C7 0.054(3) 0.061(3) 0.039(3) 0.003(3) 0.001(3) -0.001(3)
C8 0.053(3) 0.060(3) 0.033(3) -0.001(3) 0.003(3) -0.002(3)
C9 0.058(3) 0.066(3) 0.035(3) 0.000(3) 0.001(3) -0.006(3)
C10 0.064(4) 0.067(4) 0.043(3) -0.001(3) 0.000(3) -0.006(3)
C11 0.070(4) 0.068(4) 0.042(3) 0.003(4) 0.000(3) -0.011(3)
C12 0.067(4) 0.066(4) 0.031(3) 0.006(3) 0.003(3) -0.013(3)
C13 0.060(3) 0.066(3) 0.039(3) 0.002(3) 0.005(3) -0.005(3)
C14 0.060(4) 0.082(4) 0.056(4) -0.001(4) 0.011(4) 0.005(4)
C15 0.076(4) 0.082(4) 0.061(4) 0.012(4) -0.004(4) -0.003(4)
C16 0.056(3) 0.059(3) 0.039(3) 0.004(3) -0.001(3) -0.002(3)
C17 0.053(3) 0.060(3) 0.043(3) 0.003(3) -0.003(3) -0.004(3)
C18 0.059(3) 0.063(3) 0.047(3) 0.006(3) -0.009(3) -0.002(3)
C19 0.065(4) 0.062(4) 0.063(4) 0.009(3) -0.006(3) -0.004(3)
C20 0.074(5) 0.069(5) 0.079(5) 0.004(4) -0.010(4) 0.000(4)
C21 0.068(3) 0.069(3) 0.062(3) 0.009(3) -0.002(3) 0.005(3)
C22 0.060(3) 0.060(3) 0.044(3) 0.000(3) -0.002(3) -0.007(3)
C23 0.064(3) 0.062(3) 0.042(3) -0.006(3) -0.002(3) -0.010(3)
C24 0.067(3) 0.065(3) 0.039(3) -0.003(3) 0.005(3) -0.007(3)
C25 0.076(4) 0.073(4) 0.048(3) 0.000(3) 0.005(3) -0.010(3)
C26 0.077(4) 0.074(4) 0.047(3) -0.003(4) 0.004(3) -0.013(4)
C27 0.079(4) 0.069(4) 0.045(3) -0.006(4) 0.000(3) -0.015(3)
C28 0.077(4) 0.072(4) 0.048(3) 0.000(3) -0.003(3) -0.013(3)
C29 0.071(4) 0.072(4) 0.051(4) -0.007(4) 0.001(4) -0.002(4)
C30 0.060(4) 0.079(4) 0.050(4) 0.007(4) -0.002(4) 0.003(3)

loop_
_atom_type_symbol
_atom_type_description
_atom_type_scat_dispersion_real
_atom_type_scat_dispersion_imag
_atom_type_scat_source
C C 0.0033 0.0016 'International Tables Vol C Tables 4.2.6.8 and 6.1.1.4'
H H 0.0000 0.0000 'International Tables Vol C Tables 4.2.6.8 and 6.1.1.4'
N N 0.0061 0.0033 'International Tables Vol C Tables 4.2.6.8 and 6.1.1.4'
O O 0.0106 0.0060 'International Tables Vol C Tables 4.2.6.8 and 6.1.1.4'
V V 0.3005 0.5294 'International Tables Vol C Tables 4.2.6.8 and 6.1.1.4'

loop_
_geom_angle_atom_site_label_1
_geom_angle_atom_site_label_2
_geom_angle_atom_site_label_3
_geom_angle
O4 V1 O5 101.6(3)
O4 V1 O3 99.6(3)
O5 V1 O3 100.3(3)
O4 V1 O1 100.8(3)
O5 V1 O1 91.5(3)
O3 V1 O1 153.8(3)
O4 V1 N1 94.4(3)
O5 V1 N1 161.7(3)
O3 V1 N1 85.7(3)
O1 V1 N1 76.6(2)
O4 V1 O6 173.7(3)
O5 V1 O6 84.7(3)
O3 V1 O6 79.5(2)
O1 V1 O6 78.4(2)
N1 V1 O6 79.4(2)
O10 V2 O12 100.7(3)
O10 V2 O9 99.4(3)
O12 V2 O9 101.9(3)
O10 V2 O7 100.3(3)
O12 V2 O7 89.3(3)
O9 V2 O7 155.0(3)
O10 V2 N2 94.4(3)
O12 V2 N2 161.5(3)
O9 V2 N2 85.9(3)
O7 V2 N2 77.5(3)
O10 V2 O11 172.7(3)
O12 V2 O11 86.6(3)
O9 V2 O11 79.5(2)
O7 V2 O11 78.9(2)
N2 V2 O11 78.3(2)
C7 N1 C2 117.7(7)
C7 N1 V1 125.6(6)
C2 N1 V1 116.7(5)
C22 N2 C17 116.7(8)
C22 N2 V2 126.6(6)
C17 N2 V2 116.5(5)
C1 O1 V1 124.6(6)
C9 O3 V1 132.0(6)
C14 O5 V1 133.5(6)
C15 O6 V1 132.8(6)
C15 O6 H6 109.6
V1 O6 H6 117.4
C16 O7 V2 123.6(6)
C24 O9 V2 130.5(6)
C29 O11 V2 128.9(5)
C29 O11 H11 109.7
V2 O11 H11 119.9
C30 O12 V2 130.2(6)
O2 C1 O1 124.1(9)
O2 C1 C2 119.9(9)
O1 C1 C2 116.0(8)
N1 C2 C1 105.3(7)
N1 C2 C3 114.0(7)
C1 C2 C3 112.1(7)
N1 C2 H2 108.4
C1 C2 H2 108.4
C3 C2 H2 108.4
C6 C3 C4 114.2(8)
C6 C3 C2 112.1(8)
C4 C3 C2 112.3(7)
C6 C3 H3 105.8
C4 C3 H3 105.8
C2 C3 H3 105.8
C5 C4 C3 114.5(8)
C5 C4 H4A 108.6
C3 C4 H4A 108.6
C5 C4 H4B 108.6
C3 C4 H4B 108.6
H4A C4 H4B 107.6
C4 C5 H5A 109.5
C4 C5 H5B 109.5
H5A C5 H5B 109.5
C4 C5 H5C 109.5
H5A C5 H5C 109.5
H5B C5 H5C 109.5
C3 C6 H6A 109.5
C3 C6 H6B 109.5
H6A C6 H6B 109.5
C3 C6 H6C 109.5
H6A C6 H6C 109.5
H6B C6 H6C 109.5
N1 C7 C8 126.0(9)
N1 C7 H7 117.0
C8 C7 H7 117.0
C9 C8 C13 121.4(9)
C9 C8 C7 121.4(9)
C13 C8 C7 117.1(9)
O3 C9 C8 122.4(8)
O3 C9 C10 117.1(9)
C8 C9 C10 120.3(9)
C9 C10 C11 117.6(10)
C9 C10 H10 121.2
C11 C10 H10 121.2
C12 C11 C10 121.6(9)
C12 C11 H11A 119.2
C10 C11 H11A 119.2
C11 C12 C13 122.8(9)
C11 C12 H12A 118.6
C13 C12 H12A 118.6
C8 C13 C12 116.2(10)
C8 C13 H13 121.9
C12 C13 H13 121.9
O5 C14 H14A 109.5
O5 C14 H14B 109.5
H14A C14 H14B 109.5
O5 C14 H14C 109.5
H14A C14 H14C 109.5
H14B C14 H14C 109.5
O6 C15 H15A 109.5
O6 C15 H15B 109.5
H15A C15 H15B 109.5
O6 C15 H15C 109.5
H15A C15 H15C 109.5
H15B C15 H15C 109.5
O8 C16 O7 124.5(9)
O8 C16 C17 119.1(9)
O7 C16 C17 116.3(8)
N2 C17 C16 105.7(7)
N2 C17 C18 110.9(7)
C16 C17 C18 111.4(7)
N2 C17 H17 109.6
C16 C17 H17 109.6
C18 C17 H17 109.6
C19 C18 C21 111.1(7)
C19 C18 C17 110.3(8)
C21 C18 C17 113.3(8)
C19 C18 H18 107.3
C21 C18 H18 107.3
C17 C18 H18 107.3
C20 C19 C18 114.8(8)
C20 C19 H19A 108.6
C18 C19 H19A 108.6
C20 C19 H19B 108.6
C18 C19 H19B 108.6
H19A C19 H19B 107.6
C19 C20 H20A 109.5
C19 C20 H20B 109.5
H20A C20 H20B 109.5
C19 C20 H20C 109.5
H20A C20 H20C 109.5
H20B C20 H20C 109.5
C18 C21 H21A 109.5
C18 C21 H21B 109.5
H21A C21 H21B 109.5
C18 C21 H21C 109.5
H21A C21 H21C 109.5
H21B C21 H21C 109.5
N2 C22 C23 122.6(9)
N2 C22 H22 118.7
C23 C22 H22 118.7
C24 C23 C28 121.0(9)
C24 C23 C22 123.6(9)
C28 C23 C22 115.4(9)
O9 C24 C25 119.1(10)
O9 C24 C23 121.4(9)
C25 C24 C23 119.4(10)
C24 C25 C26 120.2(11)
C24 C25 H25 119.9
C26 C25 H25 119.9
C27 C26 C25 120.4(10)
C27 C26 H26 119.8
C25 C26 H26 119.8
C26 C27 C28 121.9(10)
C26 C27 H27 119.0
C28 C27 H27 119.0
C23 C28 C27 117.0(10)
C23 C28 H28 121.5
C27 C28 H28 121.5
O11 C29 H29A 109.5
O11 C29 H29B 109.5
H29A C29 H29B 109.5
O11 C29 H29C 109.5
H29A C29 H29C 109.5
H29B C29 H29C 109.5
O12 C30 H30A 109.5
O12 C30 H30B 109.5
H30A C30 H30B 109.5
O12 C30 H30C 109.5
H30A C30 H30C 109.5
H30B C30 H30C 109.5

loop_
_geom_bond_atom_site_label_1
_geom_bond_atom_site_label_2
_geom_bond_distance
V1 O4 1.606(6)
V1 O5 1.772(7)
V1 O3 1.865(6)
V1 O1 1.950(6)
V1 N1 2.114(7)
V1 O6 2.345(6)
V2 O10 1.596(6)
V2 O12 1.801(4)
V2 O9 1.881(6)
V2 O7 1.948(6)
V2 N2 2.114(8)
V2 O11 2.330(6)
N1 C7 1.298(10)
N1 C2 1.490(10)
N2 C22 1.314(11)
N2 C17 1.492(10)
O1 C1 1.294(11)
O2 C1 1.236(10)
O3 C9 1.366(10)
O5 C14 1.455(10)
O6 C15 1.382(10)
O6 H6 0.8200
O7 C16 1.308(11)
O8 C16 1.242(9)
O9 C24 1.339(11)
O11 C29 1.414(10)
O11 H11 0.8200
O12 C30 1.454(9)
C1 C2 1.538(12)
C2 C3 1.562(12)
C2 H2 0.9800
C3 C6 1.498(13)
C3 C4 1.524(12)
C3 H3 0.9800
C4 C5 1.483(12)
C4 H4A 0.9700
C4 H4B 0.9700
C5 H5A 0.9600
C5 H5B 0.9600
C5 H5C 0.9600
C6 H6A 0.9600
C6 H6B 0.9600
C6 H6C 0.9600
C7 C8 1.449(12)
C7 H7 0.9300
C8 C9 1.364(12)
C8 C13 1.419(12)
C9 C10 1.413(12)
C10 C11 1.407(13)
C10 H10 0.9300
C11 C12 1.313(13)
C11 H11A 0.9300
C12 C13 1.410(12)
C12 H12A 0.9300
C13 H13 0.9300
C14 H14A 0.9600
C14 H14B 0.9600
C14 H14C 0.9600
C15 H15A 0.9600
C15 H15B 0.9600
C15 H15C 0.9600
C16 C17 1.543(12)
C17 C18 1.564(12)
C17 H17 0.9800
C18 C19 1.564(12)
C18 C21 1.544(14)
C18 H18 0.9800
C19 C20 1.555(12)
C19 H19A 0.9700
C19 H19B 0.9700
C20 H20A 0.9600
C20 H20B 0.9600
C20 H20C 0.9600
C21 H21A 0.9600
C21 H21B 0.9600
C21 H21C 0.9600
C22 C23 1.459(12)
C22 H22 0.9300
C23 C24 1.402(14)
C23 C28 1.418(13)
C24 C25 1.396(13)
C25 C26 1.413(13)
C25 H25 0.9300
C26 C27 1.343(14)
C26 H26 0.9300
C27 C28 1.437(13)
C27 H27 0.9300
C28 H28 0.9300
C29 H29A 0.9600
C29 H29B 0.9600
C29 H29C 0.9600
C30 H30A 0.9600
C30 H30B 0.9600
C30 H30C 0.9600

loop_
_geom_hbond_atom_site_label_D
_geom_hbond_atom_site_label_H
_geom_hbond_atom_site_label_A
_geom_hbond_site_symmetry_A
_geom_hbond_distance_DH
_geom_hbond_distance_HA
_geom_hbond_distance_DA
_geom_hbond_angle_DHA
C2 H2 O5 1_655 0.98 2.52 3.388(12) 148.2
C7 H7 O4 1_655 0.93 2.48 3.395(12) 169.8
C17 H17 O12 1_655 0.98 2.39 3.328(12) 159.3
O6 H6 O8 . 0.82 1.89 2.688(8) 164.7
O11 H11 O2 . 0.82 1.86 2.668(8) 170.4

loop_
_geom_torsion_atom_site_label_1
_geom_torsion_atom_site_label_2
_geom_torsion_atom_site_label_3
_geom_torsion_atom_site_label_4
_geom_torsion
C1 C2 C3 C4 78.7(10)
